data_2204083
loop_
_publ_author_name
'Yang, Zhiping'
'Zhong, Ping'
'Hu, Maolin'

_publ_section_title
;
1-[2,6-Dichloro-4-(trifluoromethyl)phenyl]-5-(2,5-dioxo-2,5-dihydro-1H-
pyrrol-1-yl)-1H-pyrazole-3-carbonitrile
;
_journal_issue 8
_journal_name_full 'Acta Crystallographica, Section E'
_journal_page_first o1350
_journal_page_last o1351
_journal_paper_doi 10.1107/S1600536804016678
_journal_volume 60
_journal_year 2004
_chemical_formula_iupac 'C15 H5 Cl2 F3 N4 O2'
_chemical_formula_moiety 'C15 H5 Cl2 F3 N4 O2'
_chemical_formula_sum 'C15 H5 Cl2 F3 N4 O2'
_chemical_formula_weight 401.13
_chemical_name_systematic
;
1-[2,6-Dichloro-4-(trifluoromethyl)phenyl]-5-(2,5-dioxo-2,5-dihydro-1H-
pyrrol-1-yl)-1H-pyrazole-3-carbonitrile
;
_space_group_IT_number 14
_symmetry_cell_setting monoclinic
_symmetry_space_group_name_Hall '-P 2yn'
_symmetry_space_group_name_H-M 'P 1 21/n 1'
_atom_sites_solution_hydrogens geom
_atom_sites_solution_primary direct
_atom_sites_solution_secondary difmap
_cell_angle_alpha 90.00
_cell_angle_beta 104.2170(10)
_cell_angle_gamma 90.00
_cell_formula_units_Z 4
_cell_length_a 12.8261(10)
_cell_length_b 8.9942(7)
_cell_length_c 14.6896(12)
_cell_measurement_reflns_used 3254
_cell_measurement_temperature 298(2)
_cell_measurement_theta_max 26.00
_cell_measurement_theta_min 2.42
_cell_volume 1642.7(2)
_computing_cell_refinement 'SAINT (Bruker, 2002)'
_computing_data_collection 'SMART (Bruker, 2002)'
_computing_data_reduction SAINT
_computing_molecular_graphics 'SHELXTL (Bruker, 2002)'
_computing_publication_material SHELXL97
_computing_structure_refinement 'SHELXL97 (Sheldrick, 1997)'
_computing_structure_solution 'SHELXS97 (Sheldrick, 1997)'
_diffrn_ambient_temperature 298(2)
_diffrn_measured_fraction_theta_full 0.999
_diffrn_measured_fraction_theta_max 0.999
_diffrn_measurement_device_type 'Bruker APEX area-detector'
_diffrn_measurement_method '\f and \w'
_diffrn_radiation_monochromator graphite
_diffrn_radiation_source 'fine-focus sealed tube'
_diffrn_radiation_type MoK\a
_diffrn_radiation_wavelength 0.71073
_diffrn_reflns_av_R_equivalents 0.0182
_diffrn_reflns_av_sigmaI/netI 0.0212
_diffrn_reflns_limit_h_max 14
_diffrn_reflns_limit_h_min -15
_diffrn_reflns_limit_k_max 9
_diffrn_reflns_limit_k_min -11
_diffrn_reflns_limit_l_max 16
_diffrn_reflns_limit_l_min -18
_diffrn_reflns_number 9003
_diffrn_reflns_theta_full 26.00
_diffrn_reflns_theta_max 26.00
_diffrn_reflns_theta_min 1.89
_diffrn_standards_decay_% 0
_diffrn_standards_interval_time 0'?
_diffrn_standards_number 0
_exptl_absorpt_coefficient_mu 0.445
_exptl_absorpt_correction_T_max 0.9162
_exptl_absorpt_correction_T_min 0.8315
_exptl_absorpt_correction_type integration
_exptl_absorpt_process_details '(SADABS; Bruker, 2002)'
_exptl_crystal_colour Colorless
_exptl_crystal_density_diffrn 1.622
_exptl_crystal_density_method 'not measured'
_exptl_crystal_description Block
_exptl_crystal_F_000 800
_exptl_crystal_size_max 0.43
_exptl_crystal_size_mid 0.38
_exptl_crystal_size_min 0.20
_refine_diff_density_max 0.717
_refine_diff_density_min -0.381
_refine_ls_extinction_method none
_refine_ls_goodness_of_fit_ref 1.056
_refine_ls_hydrogen_treatment constr
_refine_ls_matrix_type full
_refine_ls_number_parameters 235
_refine_ls_number_reflns 3225
_refine_ls_number_restraints 0
_refine_ls_restrained_S_all 1.056
_refine_ls_R_factor_all 0.0652
_refine_ls_R_factor_gt 0.0552
_refine_ls_shift/su_max 0.001
_refine_ls_shift/su_mean 0.000
_refine_ls_structure_factor_coef Fsqd
_refine_ls_weighting_details 'calc w = 1/[\s^2^(Fo^2^)+(0.0945P)^2^+0.8386P] where P = (Fo^2^+2Fc^2^)/3'
_refine_ls_weighting_scheme calc
_refine_ls_wR_factor_gt 0.1571
_refine_ls_wR_factor_ref 0.1650
_reflns_number_gt 2660
_reflns_number_total 3225
_reflns_threshold_expression I>2\s(I)
_cod_data_source_file su6121.cif
_cod_depositor_comments
;
The following automatic conversions were performed:
'_symmetry_cell_setting' value 'Monoclinic' changed to 'monoclinic'
according to '/home/saulius/struct/CIF-dictionaries/cif_core.dic'
dictionary named 'cif_core.dic' version 2.4.1 from
2010-06-29.

'_exptl_absorpt_correction_type' value 'Integration' changed
to 'integration' according to
'/home/saulius/struct/CIF-dictionaries/cif_core.dic' dictionary named
'cif_core.dic' version 2.4.1 from 2010-06-29.

Automatic conversion script
Id: cif_fix_enum 1527 2010-12-29 10:47:43Z saulius 
;
_cod_original_sg_symbol_H-M 'P 21/n'
_cod_database_code 2204083

loop_
_symmetry_equiv_pos_as_xyz
'x, y, z'
'-x+1/2, y+1/2, -z+1/2'
'-x, -y, -z'
'x-1/2, -y-1/2, z-1/2'

loop_
_atom_site_label
_atom_site_fract_x
_atom_site_fract_y
_atom_site_fract_z
_atom_site_U_iso_or_equiv
_atom_site_adp_type
_atom_site_calc_flag
_atom_site_refinement_flags
_atom_site_occupancy
_atom_site_type_symbol
Cl1 0.07471(6) 0.47385(9) 0.19496(6) 0.0638(3) Uani d . 1 Cl
Cl2 0.01644(7) 0.75112(11) 0.50326(5) 0.0729(3) Uani d . 1 Cl
O1 0.2530(2) 1.0201(2) 0.49559(16) 0.0758(7) Uani d . 1 O
O2 0.1035(2) 0.8294(3) 0.20621(15) 0.0750(7) Uani d . 1 O
N1 0.14676(16) 0.6217(2) 0.38311(15) 0.0424(5) Uani d . 1 N
N3 0.4332(2) 0.3464(3) 0.5455(2) 0.0739(8) Uani d . 1 N
N4 0.17897(17) 0.8822(2) 0.36239(15) 0.0420(5) Uani d . 1 N
N2 0.19715(18) 0.4966(2) 0.42196(17) 0.0470(5) Uani d . 1 N
C2 -0.1867(2) 0.5922(3) 0.2753(2) 0.0497(6) Uani d . 1 C
C3 -0.1456(2) 0.6599(3) 0.3616(2) 0.0512(7) Uani d . 1 C
H3 -0.1915 0.6974 0.3962 0.061 Uiso calc R 1 H
C4 -0.0359(2) 0.6708(3) 0.39517(18) 0.0459(6) Uani d . 1 C
C5 0.0337(2) 0.6150(3) 0.34441(18) 0.0407(6) Uani d . 1 C
C6 -0.0096(2) 0.5478(3) 0.25839(19) 0.0439(6) Uani d . 1 C
C7 -0.1193(2) 0.5367(3) 0.2231(2) 0.0487(6) Uani d . 1 C
H7 -0.1476 0.4925 0.1650 0.058 Uiso calc R 1 H
C8 0.2144(2) 0.7403(3) 0.39565(18) 0.0411(5) Uani d . 1 C
C9 0.3126(2) 0.6927(3) 0.44547(18) 0.0468(6) Uani d . 1 C
H9 0.3754 0.7479 0.4656 0.056 Uiso calc R 1 H
C10 0.2971(2) 0.5416(3) 0.45920(19) 0.0461(6) Uani d . 1 C
C11 0.3738(2) 0.4324(3) 0.5067(2) 0.0538(7) Uani d . 1 C
C12 0.1275(2) 0.9176(3) 0.26865(19) 0.0475(6) Uani d . 1 C
C13 0.2040(2) 1.0135(3) 0.4153(2) 0.0475(6) Uani d . 1 C
C14 0.1575(2) 1.1359(3) 0.3503(2) 0.0539(7) Uani d . 1 C
H14 0.1594 1.2362 0.3661 0.065 Uiso calc R 1 H
C15 0.1129(2) 1.0806(3) 0.2666(2) 0.0520(7) Uani d . 1 C
H15 0.0778 1.1356 0.2145 0.062 Uiso calc R 1 H
F1 -0.33778(17) 0.5257(3) 0.15503(17) 0.1062(9) Uani d . 1 F
F2 -0.34456(19) 0.4721(3) 0.2896(2) 0.1064(9) Uani d . 1 F
F3 -0.35836(17) 0.6960(3) 0.2506(3) 0.1303(13) Uani d . 1 F
C1 -0.3058(3) 0.5759(4) 0.2407(2) 0.0676(9) Uani d . 1 C

loop_
_atom_site_aniso_label
_atom_site_aniso_U_11
_atom_site_aniso_U_22
_atom_site_aniso_U_33
_atom_site_aniso_U_12
_atom_site_aniso_U_13
_atom_site_aniso_U_23
Cl1 0.0598(5) 0.0625(5) 0.0725(5) -0.0009(3) 0.0229(4) -0.0229(4)
Cl2 0.0624(5) 0.1038(7) 0.0518(5) -0.0124(4) 0.0125(4) -0.0270(4)
O1 0.1045(19) 0.0587(13) 0.0508(13) -0.0126(13) -0.0068(12) -0.0060(10)
O2 0.118(2) 0.0511(12) 0.0475(12) -0.0037(13) 0.0035(12) -0.0022(10)
N1 0.0388(11) 0.0354(11) 0.0493(12) 0.0013(8) 0.0041(9) 0.0018(9)
N3 0.0594(16) 0.0695(18) 0.086(2) 0.0165(14) 0.0055(14) 0.0238(15)
N4 0.0444(11) 0.0363(11) 0.0430(11) 0.0006(9) 0.0062(9) 0.0030(8)
N2 0.0448(12) 0.0370(11) 0.0555(13) 0.0049(9) 0.0053(10) 0.0044(9)
C2 0.0418(14) 0.0516(16) 0.0527(15) 0.0017(12) 0.0057(12) 0.0050(12)
C3 0.0441(14) 0.0582(17) 0.0519(15) 0.0032(12) 0.0130(12) -0.0012(13)
C4 0.0477(14) 0.0462(14) 0.0420(13) -0.0031(11) 0.0076(11) -0.0025(11)
C5 0.0390(12) 0.0333(12) 0.0475(14) 0.0000(10) 0.0058(10) 0.0028(10)
C6 0.0464(14) 0.0382(13) 0.0470(14) 0.0002(10) 0.0114(11) -0.0041(11)
C7 0.0496(15) 0.0474(15) 0.0449(14) -0.0029(12) 0.0033(11) -0.0044(11)
C8 0.0433(13) 0.0374(13) 0.0419(13) -0.0020(10) 0.0092(10) 0.0015(10)
C9 0.0396(13) 0.0476(15) 0.0502(14) -0.0019(11) 0.0052(11) 0.0043(11)
C10 0.0432(14) 0.0466(15) 0.0467(14) 0.0046(11) 0.0075(11) 0.0041(11)
C11 0.0464(15) 0.0547(16) 0.0570(16) 0.0044(13) 0.0062(12) 0.0098(14)
C12 0.0521(15) 0.0448(14) 0.0433(14) -0.0017(12) 0.0074(11) 0.0037(12)
C13 0.0511(15) 0.0414(14) 0.0492(16) -0.0050(11) 0.0106(12) -0.0021(11)
C14 0.0631(18) 0.0375(14) 0.0618(17) -0.0002(12) 0.0170(14) 0.0000(12)
C15 0.0566(16) 0.0429(14) 0.0552(16) 0.0049(12) 0.0110(13) 0.0111(12)
F1 0.0554(12) 0.166(3) 0.0843(16) -0.0098(14) -0.0077(11) -0.0255(16)
F2 0.0670(14) 0.127(2) 0.125(2) -0.0303(13) 0.0226(14) 0.0100(16)
F3 0.0502(12) 0.0894(17) 0.232(4) 0.0135(11) -0.0024(16) -0.036(2)
C1 0.0466(17) 0.082(2) 0.069(2) 0.0020(16) 0.0042(15) -0.0034(18)

loop_
_atom_type_symbol
_atom_type_description
_atom_type_scat_dispersion_real
_atom_type_scat_dispersion_imag
_atom_type_scat_source
C C 0.0033 0.0016 'International Tables Vol C Tables 4.2.6.8 and 6.1.1.4'
H H 0.0000 0.0000 'International Tables Vol C Tables 4.2.6.8 and 6.1.1.4'
N N 0.0061 0.0033 'International Tables Vol C Tables 4.2.6.8 and 6.1.1.4'
O O 0.0106 0.0060 'International Tables Vol C Tables 4.2.6.8 and 6.1.1.4'
F F 0.0171 0.0103 'International Tables Vol C Tables 4.2.6.8 and 6.1.1.4'
Cl Cl 0.1484 0.1585 'International Tables Vol C Tables 4.2.6.8 and 6.1.1.4'

loop_
_geom_angle_atom_site_label_1
_geom_angle_atom_site_label_2
_geom_angle_atom_site_label_3
_geom_angle
_geom_angle_publ_flag
N2 N1 C8 111.9(2) yes
N2 N1 C5 117.93(19) yes
C8 N1 C5 129.9(2) yes
C8 N4 C13 124.2(2) yes
C8 N4 C12 125.5(2) yes
C13 N4 C12 109.8(2) yes
C10 N2 N1 103.5(2) yes
C7 C2 C3 121.1(3) no
C7 C2 C1 120.2(3) no
C3 C2 C1 118.7(3) no
C4 C3 C2 118.9(3) no
C4 C3 H3 120.5 no
C2 C3 H3 120.5 no
C3 C4 C5 121.2(2) no
C3 C4 Cl2 119.5(2) no
C5 C4 Cl2 119.3(2) no
C6 C5 C4 118.6(2) no
C6 C5 N1 121.5(2) no
C4 C5 N1 119.8(2) no
C7 C6 C5 121.2(2) no
C7 C6 Cl1 119.1(2) no
C5 C6 Cl1 119.7(2) no
C6 C7 C2 119.0(2) no
C6 C7 H7 120.5 no
C2 C7 H7 120.5 no
N1 C8 C9 107.6(2) yes
N1 C8 N4 121.8(2) yes
C9 C8 N4 130.7(2) yes
C8 C9 C10 103.8(2) yes
C8 C9 H9 128.1 no
C10 C9 H9 128.1 no
N2 C10 C9 113.3(2) yes
N2 C10 C11 117.8(2) yes
C9 C10 C11 128.9(3) yes
N3 C11 C10 178.7(3) yes
O2 C12 N4 124.8(3) no
O2 C12 C15 129.5(3) no
N4 C12 C15 105.7(2) yes
O1 C13 N4 125.5(3) no
O1 C13 C14 129.0(3) yes
N4 C13 C14 105.5(2) yes
C15 C14 C13 109.5(3) yes
C15 C14 H14 125.3 no
C13 C14 H14 125.3 no
C14 C15 C12 109.4(2) no
C14 C15 H15 125.3 no
C12 C15 H15 125.3 no
F3 C1 F1 110.3(3) no
F3 C1 F2 104.3(3) no
F1 C1 F2 101.8(3) no
F3 C1 C2 113.3(3) no
F1 C1 C2 114.5(3) no
F2 C1 C2 111.6(3) no

loop_
_geom_bond_atom_site_label_1
_geom_bond_atom_site_label_2
_geom_bond_distance
_geom_bond_publ_flag
Cl1 C6 1.725(3) no
Cl2 C4 1.724(3) no
O1 C13 1.194(4) no
O2 C12 1.194(3) no
N1 N2 1.352(3) yes
N1 C8 1.359(3) yes
N1 C5 1.423(3) yes
N3 C11 1.136(4) yes
N4 C8 1.401(3) yes
N4 C13 1.407(3) yes
N4 C12 1.410(3) yes
N2 C10 1.327(3) yes
C2 C7 1.381(4) no
C2 C3 1.389(4) no
C2 C1 1.495(4) no
C3 C4 1.375(4) no
C3 H3 0.9300 no
C4 C5 1.390(4) no
C5 C6 1.388(4) no
C6 C7 1.379(4) no
C7 H7 0.9300 no
C8 C9 1.361(4) yes
C9 C10 1.395(4) yes
C9 H9 0.9300 ?
C10 C11 1.443(4) yes
C12 C15 1.477(4) yes
C13 C14 1.483(4) no
C14 C15 1.319(4) yes
C14 H14 0.9300 no
C15 H15 0.9300 no
F1 C1 1.305(4) no
F2 C1 1.345(4) no
F3 C1 1.300(4) no

loop_
_geom_hbond_atom_site_label_D
_geom_hbond_atom_site_label_H
_geom_hbond_atom_site_label_A
_geom_hbond_site_symmetry_A
_geom_hbond_distance_DH
_geom_hbond_distance_HA
_geom_hbond_distance_DA
_geom_hbond_angle_DHA
_geom_hbond_publ_flag
C7 H7 O1 4_575 0.93 2.50 3.380(4) 157 yes
C14 H14 N2 1_565 0.93 2.49 3.410(3) 170 yes

loop_
_cod_related_entry_id
_cod_related_entry_database
_cod_related_entry_code
1 ChemSpider 21130575
